data_8102313
loop_
_publ_author_name
'Yu-Ying Zheng'

_publ_section_title
;
 Crystal structure of N-propionyl-N'-(3-hydroxy-2-naphthoyl)hydrazide,
 C14H14N2O3
;
_journal_issue 3
_journal_name_full 'Zeitschrift f\"ur Kristallographie - New Crystal Structures'
_journal_page_first 295
_journal_volume 223
_journal_year 2008
_chemical_formula_sum 'C14 H14 N2 O3'
_chemical_formula_weight 258.27
_space_group_IT_number 14
_symmetry_cell_setting monoclinic
_symmetry_space_group_name_Hall '-P 2yn'
_symmetry_space_group_name_H-M 'P 1 21/n 1'
_atom_sites_solution_hydrogens geom
_atom_sites_solution_primary direct
_atom_sites_solution_secondary difmap
_audit_creation_method SHELXL-97
_cell_angle_alpha 90.00
_cell_angle_beta 100.454(5)
_cell_angle_gamma 90.00
_cell_formula_units_Z 2
_cell_length_a 6.1200(12)
_cell_length_b 23.273(5)
_cell_length_c 8.6560(17)
_cell_measurement_temperature 293(2)
_cell_volume 1212.4(4)
_computing_cell_refinement 'Bruker XSCANS'
_computing_data_collection 'Bruker XSCANS'
_computing_data_reduction 'Bruker SHELXTL'
_computing_molecular_graphics 'Bruker SHELXTL'
_computing_publication_material 'Bruker SHELXTL'
_computing_structure_refinement 'SHELXL-97 (Sheldrick, 1997)'
_computing_structure_solution 'SHELXS-97 (Sheldrick, 1990)'
_diffrn_ambient_temperature 293(2)
_diffrn_measured_fraction_theta_full 0.860
_diffrn_measured_fraction_theta_max 0.860
_diffrn_measurement_device_type 'Bruker P4'
_diffrn_measurement_method '\w scans'
_diffrn_radiation_monochromator graphite
_diffrn_radiation_source 'fine-focus sealed tube'
_diffrn_radiation_type MoK\a
_diffrn_radiation_wavelength 0.71073
_diffrn_reflns_av_R_equivalents 0.0000
_diffrn_reflns_av_sigmaI/netI 0.0418
_diffrn_reflns_limit_h_max 7
_diffrn_reflns_limit_h_min 0
_diffrn_reflns_limit_k_max 30
_diffrn_reflns_limit_k_min 0
_diffrn_reflns_limit_l_max 10
_diffrn_reflns_limit_l_min -10
_diffrn_reflns_number 2383
_diffrn_reflns_theta_full 27.47
_diffrn_reflns_theta_max 27.47
_diffrn_reflns_theta_min 2.55
_exptl_absorpt_coefficient_mu 0.051
_exptl_absorpt_correction_type none
_exptl_crystal_colour 'pale yellow'
_exptl_crystal_density_diffrn 0.707
_exptl_crystal_density_method 'not measured'
_exptl_crystal_description prism
_exptl_crystal_F_000 272
_exptl_crystal_size_max 0.586
_exptl_crystal_size_mid 0.310
_exptl_crystal_size_min 0.280
_refine_diff_density_max 0.255
_refine_diff_density_min -0.281
_refine_diff_density_rms 0.060
_refine_ls_extinction_method none
_refine_ls_goodness_of_fit_ref 1.015
_refine_ls_hydrogen_treatment mixed
_refine_ls_matrix_type full
_refine_ls_number_parameters 181
_refine_ls_number_reflns 2383
_refine_ls_number_restraints 0
_refine_ls_restrained_S_all 1.015
_refine_ls_R_factor_all 0.0807
_refine_ls_R_factor_gt 0.0523
_refine_ls_shift/su_max 0.000
_refine_ls_shift/su_mean 0.000
_refine_ls_structure_factor_coef Fsqd
_refine_ls_weighting_details 'calc w=1/[\s^2^(Fo^2^)+(0.1658P)^2^+0.0000P] where P=(Fo^2^+2Fc^2^)/3'
_refine_ls_weighting_scheme calc
_refine_ls_wR_factor_gt 0.1923
_refine_ls_wR_factor_ref 0.2319
_reflns_number_gt 1584
_reflns_number_total 2383
_reflns_threshold_expression >2sigma(I)
_cod_data_source_file 1267-2329.cff
_cod_data_source_block d
_cod_depositor_comments
;
The following automatic conversions were performed:
'_symmetry_cell_setting' value 'Monoclinic' changed to 'monoclinic'
according to '/home/saulius/struct/CIF-dictionaries/cif_core.dic'
dictionary named 'cif_core.dic' version 2.4.1 from 2010-06-29.

Automatic conversion script
Id: cif_fix_enum 1555 2011-01-17 13:19:09Z saulius 
;
_cod_original_sg_symbol_H-M P2(1)/n
_cod_database_code 8102313

loop_
_symmetry_equiv_pos_as_xyz
'x, y, z'
'-x+1/2, y+1/2, -z+1/2'
'-x, -y, -z'
'x-1/2, -y-1/2, z-1/2'

loop_
_atom_site_label
_atom_site_type_symbol
_atom_site_fract_x
_atom_site_fract_y
_atom_site_fract_z
_atom_site_U_iso_or_equiv
_atom_site_adp_type
_atom_site_occupancy
_atom_site_symmetry_multiplicity
_atom_site_calc_flag
_atom_site_refinement_flags
_atom_site_disorder_assembly
_atom_site_disorder_group
N1 N 0.2568(3) 0.01127(8) 0.7814(2) 0.0422(5) Uani 1 1 d . . .
H1A H 0.3293 0.0128 0.7052 0.051 Uiso 1 1 calc R . .
N2 N 0.0801(3) -0.02512(8) 0.7734(2) 0.0397(5) Uani 1 1 d . . .
H2A H 0.0006 -0.0252 0.8458 0.048 Uiso 1 1 calc R . .
O1 O 0.5951(3) 0.04734(7) 0.66436(19) 0.0462(5) Uani 1 1 d . . .
H1B H 0.6779 0.0535 0.6016 0.069 Uiso 1 1 calc R . .
O2 O 0.2169(3) 0.04283(8) 1.01720(19) 0.0490(5) Uani 1 1 d . . .
O3 O 0.1502(3) -0.06140(9) 0.5501(2) 0.0628(6) Uani 1 1 d . . .
C1 C 0.5067(4) 0.08359(8) 0.9039(3) 0.0350(5) Uani 1 1 d . . .
C2 C 0.6419(4) 0.08477(9) 0.7864(3) 0.0375(5) Uani 1 1 d . . .
C3 C 0.8140(4) 0.12196(10) 0.7972(3) 0.0430(6) Uani 1 1 d . . .
H3A H 0.9011 0.1221 0.7196 0.052 Uiso 1 1 calc R . .
C4 C 1.0447(4) 0.19812(10) 0.9407(3) 0.0504(7) Uani 1 1 d . . .
H4A H 1.1366 0.1983 0.8662 0.061 Uiso 1 1 calc R . .
C5 C 1.0866(5) 0.23442(11) 1.0655(4) 0.0576(7) Uani 1 1 d . . .
H5A H 1.2081 0.2590 1.0759 0.069 Uiso 1 1 calc R . .
C6 C 0.9501(5) 0.23540(11) 1.1784(3) 0.0567(7) Uani 1 1 d . . .
H6A H 0.9797 0.2611 1.2618 0.068 Uiso 1 1 calc R . .
C7 C 0.7754(5) 0.19924(10) 1.1673(3) 0.0499(6) Uani 1 1 d . . .
H7A H 0.6861 0.1999 1.2435 0.060 Uiso 1 1 calc R . .
C8 C 0.5526(4) 0.12133(9) 1.0268(3) 0.0399(6) Uani 1 1 d . . .
H8A H 0.4641 0.1209 1.1035 0.048 Uiso 1 1 calc R . .
C9 C 0.8626(4) 0.16028(9) 0.9241(3) 0.0407(6) Uani 1 1 d . . .
C10 C 0.7279(4) 0.16045(9) 1.0405(3) 0.0396(6) Uani 1 1 d . . .
C11 C 0.3163(4) 0.04415(9) 0.9063(3) 0.0356(5) Uani 1 1 d . . .
C12 C 0.0340(4) -0.06022(10) 0.6519(3) 0.0408(6) Uani 1 1 d . . .
C13 C -0.1665(4) -0.09657(11) 0.6494(3) 0.0479(6) Uani 1 1 d . . .
H13A H -0.2961 -0.0719 0.6390 0.058 Uiso 1 1 calc R . .
H13B H -0.1528 -0.1167 0.7488 0.058 Uiso 1 1 calc R . .
C14 C -0.2016(6) -0.13993(14) 0.5181(3) 0.0584(7) Uani 1 1 d . . .
H14A H -0.342(6) -0.1592(13) 0.526(4) 0.070 Uiso 1 1 d . . .
H14B H -0.075(6) -0.1657(13) 0.527(4) 0.070 Uiso 1 1 d . . .
H14C H -0.226(5) -0.1183(13) 0.415(4) 0.070 Uiso 1 1 d . . .

loop_
_atom_site_aniso_label
_atom_site_aniso_U_11
_atom_site_aniso_U_22
_atom_site_aniso_U_33
_atom_site_aniso_U_23
_atom_site_aniso_U_13
_atom_site_aniso_U_12
N1 0.0390(11) 0.0519(11) 0.0401(11) -0.0067(8) 0.0189(9) -0.0119(8)
N2 0.0359(11) 0.0500(11) 0.0366(10) -0.0062(8) 0.0157(9) -0.0104(8)
O1 0.0446(10) 0.0576(10) 0.0419(9) -0.0097(7) 0.0224(9) -0.0102(7)
O2 0.0477(10) 0.0618(11) 0.0421(10) -0.0097(7) 0.0208(9) -0.0149(8)
O3 0.0686(13) 0.0792(13) 0.0505(11) -0.0208(9) 0.0370(11) -0.0243(10)
C1 0.0350(12) 0.0368(11) 0.0353(11) 0.0022(8) 0.0118(9) 0.0014(8)
C2 0.0381(12) 0.0392(11) 0.0371(11) 0.0000(8) 0.0116(10) 0.0015(8)
C3 0.0390(13) 0.0459(12) 0.0485(14) 0.0035(9) 0.0190(11) -0.0015(9)
C4 0.0420(14) 0.0455(13) 0.0652(16) 0.0034(11) 0.0138(13) -0.0064(10)
C5 0.0473(15) 0.0433(13) 0.0812(19) 0.0025(12) 0.0090(15) -0.0085(10)
C6 0.0651(18) 0.0416(13) 0.0614(16) -0.0066(11) 0.0056(15) -0.0042(11)
C7 0.0503(15) 0.0450(13) 0.0556(15) -0.0069(10) 0.0124(13) -0.0024(10)
C8 0.0395(13) 0.0421(11) 0.0411(13) 0.0001(9) 0.0148(10) 0.0010(9)
C9 0.0375(13) 0.0357(11) 0.0499(13) 0.0073(9) 0.0109(11) 0.0021(9)
C10 0.0410(13) 0.0343(11) 0.0437(12) 0.0025(9) 0.0079(11) 0.0026(9)
C11 0.0357(12) 0.0386(11) 0.0353(11) 0.0012(8) 0.0142(10) 0.0013(8)
C12 0.0443(13) 0.0440(12) 0.0375(12) -0.0029(9) 0.0163(11) -0.0036(9)
C13 0.0489(15) 0.0510(14) 0.0470(14) -0.0088(10) 0.0170(12) -0.0105(10)
C14 0.0639(19) 0.0610(17) 0.0504(16) -0.0128(13) 0.0105(15) -0.0174(14)

loop_
_atom_type_symbol
_atom_type_description
_atom_type_scat_dispersion_real
_atom_type_scat_dispersion_imag
_atom_type_scat_source
C C 0.0033 0.0016 'International Tables Vol C Tables 4.2.6.8 and 6.1.1.4'
H H 0.0000 0.0000 'International Tables Vol C Tables 4.2.6.8 and 6.1.1.4'
N N 0.0061 0.0033 'International Tables Vol C Tables 4.2.6.8 and 6.1.1.4'
O O 0.0106 0.0060 'International Tables Vol C Tables 4.2.6.8 and 6.1.1.4'

loop_
_geom_angle_atom_site_label_1
_geom_angle_atom_site_label_2
_geom_angle_atom_site_label_3
_geom_angle
_geom_angle_site_symmetry_1
_geom_angle_site_symmetry_3
_geom_angle_publ_flag
C11 N1 N2 119.94(18) . . ?
C11 N1 H1A 120.0 . . ?
N2 N1 H1A 120.0 . . ?
C12 N2 N1 118.45(19) . . ?
C12 N2 H2A 120.8 . . ?
N1 N2 H2A 120.8 . . ?
C2 O1 H1B 109.5 . . ?
C8 C1 C2 118.6(2) . . ?
C8 C1 C11 115.88(19) . . ?
C2 C1 C11 125.5(2) . . ?
C3 C2 O1 121.0(2) . . ?
C3 C2 C1 120.6(2) . . ?
O1 C2 C1 118.38(19) . . ?
C2 C3 C9 120.8(2) . . ?
C2 C3 H3A 119.6 . . ?
C9 C3 H3A 119.6 . . ?
C5 C4 C9 120.2(2) . . ?
C5 C4 H4A 119.9 . . ?
C9 C4 H4A 119.9 . . ?
C4 C5 C6 121.1(2) . . ?
C4 C5 H5A 119.5 . . ?
C6 C5 H5A 119.5 . . ?
C7 C6 C5 120.4(3) . . ?
C7 C6 H6A 119.8 . . ?
C5 C6 H6A 119.8 . . ?
C6 C7 C10 120.2(2) . . ?
C6 C7 H7A 119.9 . . ?
C10 C7 H7A 119.9 . . ?
C1 C8 C10 122.1(2) . . ?
C1 C8 H8A 119.0 . . ?
C10 C8 H8A 119.0 . . ?
C3 C9 C4 122.0(2) . . ?
C3 C9 C10 119.4(2) . . ?
C4 C9 C10 118.6(2) . . ?
C8 C10 C7 122.0(2) . . ?
C8 C10 C9 118.4(2) . . ?
C7 C10 C9 119.5(2) . . ?
O2 C11 N1 121.6(2) . . ?
O2 C11 C1 121.8(2) . . ?
N1 C11 C1 116.55(18) . . ?
O3 C12 N2 121.1(2) . . ?
O3 C12 C13 124.1(2) . . ?
N2 C12 C13 114.8(2) . . ?
C12 C13 C14 113.4(2) . . ?
C12 C13 H13A 108.9 . . ?
C14 C13 H13A 108.9 . . ?
C12 C13 H13B 108.9 . . ?
C14 C13 H13B 108.9 . . ?
H13A C13 H13B 107.7 . . ?
C13 C14 H14A 105.3(19) . . ?
C13 C14 H14B 110(2) . . ?
H14A C14 H14B 114(3) . . ?
C13 C14 H14C 108.2(17) . . ?
H14A C14 H14C 107(3) . . ?
H14B C14 H14C 112(3) . . ?

loop_
_geom_bond_atom_site_label_1
_geom_bond_atom_site_label_2
_geom_bond_distance
_geom_bond_site_symmetry_2
_geom_bond_publ_flag
N1 C11 1.321(3) . ?
N1 N2 1.366(3) . ?
N1 H1A 0.8600 . ?
N2 C12 1.321(3) . ?
N2 H2A 0.8600 . ?
O1 C2 1.359(3) . ?
O1 H1B 0.8200 . ?
O2 C11 1.227(3) . ?
O3 C12 1.229(3) . ?
C1 C8 1.369(3) . ?
C1 C2 1.423(3) . ?
C1 C11 1.486(3) . ?
C2 C3 1.353(3) . ?
C3 C9 1.404(3) . ?
C3 H3A 0.9300 . ?
C4 C5 1.359(4) . ?
C4 C9 1.407(3) . ?
C4 H4A 0.9300 . ?
C5 C6 1.396(4) . ?
C5 H5A 0.9300 . ?
C6 C7 1.351(4) . ?
C6 H6A 0.9300 . ?
C7 C10 1.410(3) . ?
C7 H7A 0.9300 . ?
C8 C10 1.396(3) . ?
C8 H8A 0.9300 . ?
C9 C10 1.413(3) . ?
C12 C13 1.487(3) . ?
C13 C14 1.506(4) . ?
C13 H13A 0.9700 . ?
C13 H13B 0.9700 . ?
C14 H14A 0.98(3) . ?
C14 H14B 0.97(3) . ?
C14 H14C 1.01(3) . ?

loop_
_geom_torsion_atom_site_label_1
_geom_torsion_atom_site_label_2
_geom_torsion_atom_site_label_3
_geom_torsion_atom_site_label_4
_geom_torsion
_geom_torsion_site_symmetry_1
_geom_torsion_site_symmetry_2
_geom_torsion_site_symmetry_3
_geom_torsion_site_symmetry_4
_geom_torsion_publ_flag
C11 N1 N2 C12 -175.5(2) . . . . ?
C8 C1 C2 C3 0.9(3) . . . . ?
C11 C1 C2 C3 -178.9(2) . . . . ?
C8 C1 C2 O1 -179.77(19) . . . . ?
C11 C1 C2 O1 0.5(3) . . . . ?
O1 C2 C3 C9 -179.5(2) . . . . ?
C1 C2 C3 C9 -0.2(4) . . . . ?
C9 C4 C5 C6 -0.6(4) . . . . ?
C4 C5 C6 C7 1.3(4) . . . . ?
C5 C6 C7 C10 -0.6(4) . . . . ?
C2 C1 C8 C10 -0.4(3) . . . . ?
C11 C1 C8 C10 179.4(2) . . . . ?
C2 C3 C9 C4 178.0(2) . . . . ?
C2 C3 C9 C10 -0.9(4) . . . . ?
C5 C4 C9 C3 -179.8(2) . . . . ?
C5 C4 C9 C10 -0.9(4) . . . . ?
C1 C8 C10 C7 -179.9(2) . . . . ?
C1 C8 C10 C9 -0.7(3) . . . . ?
C6 C7 C10 C8 178.3(2) . . . . ?
C6 C7 C10 C9 -0.9(4) . . . . ?
C3 C9 C10 C8 1.3(3) . . . . ?
C4 C9 C10 C8 -177.6(2) . . . . ?
C3 C9 C10 C7 -179.5(2) . . . . ?
C4 C9 C10 C7 1.6(3) . . . . ?
N2 N1 C11 O2 0.3(3) . . . . ?
N2 N1 C11 C1 -178.51(19) . . . . ?
C8 C1 C11 O2 -5.0(3) . . . . ?
C2 C1 C11 O2 174.8(2) . . . . ?
C8 C1 C11 N1 173.8(2) . . . . ?
C2 C1 C11 N1 -6.4(3) . . . . ?
N1 N2 C12 O3 1.9(4) . . . . ?
N1 N2 C12 C13 -177.6(2) . . . . ?
O3 C12 C13 C14 6.0(4) . . . . ?
N2 C12 C13 C14 -174.5(2) . . . . ?
